data_2229447
loop_
_publ_author_name
'Liu, Li Zhen'
'Chi, Yan Hui'
'Du, Hua'
'Shi, Jing Min'

_publ_section_title
;
 [2,9-Bis(3,5-dimethyl-1<i>H</i>-pyrazol-1-yl-\k<i>N</i>^2^)-1,10-phenanthroline-\k^2^<i>N</i>,<i>N</i>'](methanol-\k<i>O</i>)(nitrito-\k^2^<i>O</i>,<i>O</i>')cadmium(II)
 perchlorate
;
_journal_coeditor_code LH5203
_journal_issue 3
_journal_name_full 'Acta Crystallographica Section E'
_journal_page_first m330
_journal_paper_doi 10.1107/S1600536811003813
_journal_volume 67
_journal_year 2011
_chemical_formula_iupac '[Cd (N O2) (C22 H20 N6) (C H4 O)] Cl O4'
_chemical_formula_moiety 'C23 H24 Cd N7 O3 +, Cl O4 -'
_chemical_formula_sum 'C23 H24 Cd Cl N7 O7'
_chemical_formula_weight 658.34
_chemical_name_systematic
;
[2,9-Bis(3,5-dimethyl-1<i>H</i>-pyrazol-1-yl-\k<i>N</i>^2^)-1,10-
phenanthroline-\k^2^<i>N</i>,<i>N</i>'](methanol-\k<i>O</i>)(nitrito-
\k^2^<i>O</i>,<i>O</i>')cadmium(II) perchlorate
;
_space_group_IT_number 2
_symmetry_cell_setting triclinic
_symmetry_space_group_name_Hall '-P 1'
_symmetry_space_group_name_H-M 'P -1'
_atom_sites_solution_hydrogens geom
_atom_sites_solution_primary direct
_atom_sites_solution_secondary difmap
_audit_creation_method SHELXL-97
_cell_angle_alpha 68.595(2)
_cell_angle_beta 75.578(2)
_cell_angle_gamma 73.616(3)
_cell_formula_units_Z 2
_cell_length_a 8.0241(17)
_cell_length_b 11.580(2)
_cell_length_c 15.842(3)
_cell_measurement_reflns_used 2645
_cell_measurement_temperature 298(2)
_cell_measurement_theta_max 26.286
_cell_measurement_theta_min 2.682
_cell_volume 1297.1(4)
_computing_cell_refinement 'SAINT (Bruker, 1997)'
_computing_data_collection 'SMART (Bruker, 1997)'
_computing_data_reduction 'SAINT (Bruker, 1997)'
_computing_molecular_graphics 'SHELXTL (Sheldrick, 2008)'
_computing_publication_material 'SHELXTL (Sheldrick, 2008)'
_computing_structure_refinement 'SHELXTL (Sheldrick, 2008)'
_computing_structure_solution 'SHELXTL (Sheldrick, 2008)'
_diffrn_ambient_temperature 298(2)
_diffrn_measured_fraction_theta_full 0.977
_diffrn_measured_fraction_theta_max 0.977
_diffrn_measurement_device_type 'Bruker SMART APEX CCD'
_diffrn_measurement_method '\f and \w'
_diffrn_radiation_monochromator graphite
_diffrn_radiation_source 'fine-focus sealed tube'
_diffrn_radiation_type MoK\a
_diffrn_radiation_wavelength 0.71073
_diffrn_reflns_av_R_equivalents 0.0254
_diffrn_reflns_av_sigmaI/netI 0.0562
_diffrn_reflns_limit_h_max 9
_diffrn_reflns_limit_h_min -9
_diffrn_reflns_limit_k_max 12
_diffrn_reflns_limit_k_min -14
_diffrn_reflns_limit_l_max 19
_diffrn_reflns_limit_l_min -17
_diffrn_reflns_number 6780
_diffrn_reflns_theta_full 25.50
_diffrn_reflns_theta_max 25.50
_diffrn_reflns_theta_min 1.40
_exptl_absorpt_coefficient_mu 1.003
_exptl_absorpt_correction_T_max 0.9610
_exptl_absorpt_correction_T_min 0.7397
_exptl_absorpt_correction_type multi-scan
_exptl_absorpt_process_details '(SADABS; Sheldrick, 1996)'
_exptl_crystal_colour colorless
_exptl_crystal_density_diffrn 1.686
_exptl_crystal_density_method 'not measured'
_exptl_crystal_description prism
_exptl_crystal_F_000 664
_exptl_crystal_size_max 0.32
_exptl_crystal_size_mid 0.08
_exptl_crystal_size_min 0.04
_refine_diff_density_max 0.882
_refine_diff_density_min -0.509
_refine_ls_extinction_method none
_refine_ls_goodness_of_fit_ref 1.023
_refine_ls_hydrogen_treatment constr
_refine_ls_matrix_type full
_refine_ls_number_parameters 357
_refine_ls_number_reflns 4712
_refine_ls_number_restraints 1
_refine_ls_restrained_S_all 1.023
_refine_ls_R_factor_all 0.0548
_refine_ls_R_factor_gt 0.0435
_refine_ls_shift/su_max 0.006
_refine_ls_shift/su_mean 0.000
_refine_ls_structure_factor_coef Fsqd
_refine_ls_weighting_details 'calc w=1/[\s^2^(Fo^2^)+(0.0606P)^2^] where P=(Fo^2^+2Fc^2^)/3'
_refine_ls_weighting_scheme calc
_refine_ls_wR_factor_gt 0.0990
_refine_ls_wR_factor_ref 0.1113
_reflns_number_gt 3966
_reflns_number_total 4712
_reflns_threshold_expression I>2\s(I)
_cod_data_source_file lh5203.cif
_cod_data_source_block I
_cod_original_cell_volume 1297.1(5)
_cod_database_code 2229447
_cod_database_fobs_code 2229447

loop_
_symmetry_equiv_pos_as_xyz
'x, y, z'
'-x, -y, -z'

loop_
_atom_site_type_symbol
_atom_site_label
_atom_site_fract_x
_atom_site_fract_y
_atom_site_fract_z
_atom_site_U_iso_or_equiv
_atom_site_adp_type
_atom_site_calc_flag
_atom_site_refinement_flags
_atom_site_occupancy
_atom_site_disorder_assembly
_atom_site_disorder_group
C C1 0.4749(8) 1.0095(5) 0.6046(3) 0.0670(16) Uani d . 1 . .
H H1A 0.3887 1.0840 0.5807 0.101 Uiso calc R 1 . .
H H1B 0.4778 0.9457 0.5787 0.101 Uiso calc R 1 . .
H H1C 0.5887 1.0305 0.5887 0.101 Uiso calc R 1 . .
C C2 0.4278(6) 0.9603(4) 0.7065(3) 0.0425(11) Uani d . 1 . .
C C3 0.2868(6) 1.0116(4) 0.7631(3) 0.0397(10) Uani d . 1 . .
H H3 0.1989 1.0830 0.7445 0.048 Uiso calc R 1 . .
C C4 0.3026(5) 0.9373(4) 0.8502(3) 0.0346(9) Uani d . 1 . .
C C5 0.1895(7) 0.9562(4) 0.9363(3) 0.0490(12) Uani d . 1 . .
H H5A 0.2561 0.9772 0.9692 0.073 Uiso calc R 1 . .
H H5B 0.1501 0.8795 0.9740 0.073 Uiso calc R 1 . .
H H5C 0.0894 1.0240 0.9212 0.073 Uiso calc R 1 . .
C C6 0.5272(5) 0.7363(4) 0.9123(3) 0.0314(9) Uani d . 1 . .
C C7 0.4706(6) 0.7157(4) 1.0073(3) 0.0388(10) Uani d . 1 . .
H H7 0.3818 0.7749 1.0286 0.047 Uiso calc R 1 . .
C C8 0.5485(6) 0.6075(4) 1.0668(3) 0.0386(10) Uani d . 1 . .
H H8 0.5104 0.5910 1.1297 0.046 Uiso calc R 1 . .
C C9 0.7363(5) 0.5504(4) 0.9394(3) 0.0322(9) Uani d . 1 . .
C C10 0.6865(6) 0.5200(4) 1.0343(3) 0.0358(10) Uani d . 1 . .
C C11 0.8843(6) 0.4699(4) 0.9010(3) 0.0353(9) Uani d . 1 . .
C C12 0.7791(6) 0.4061(4) 1.0927(3) 0.0432(11) Uani d . 1 . .
H H12 0.7435 0.3841 1.1560 0.052 Uiso calc R 1 . .
C C13 0.9732(6) 0.3602(4) 0.9608(3) 0.0386(10) Uani d . 1 . .
C C14 0.9175(6) 0.3300(4) 1.0570(3) 0.0457(12) Uani d . 1 . .
H H14 0.9770 0.2570 1.0962 0.055 Uiso calc R 1 . .
C C15 1.1213(6) 0.2898(4) 0.9176(4) 0.0488(12) Uani d . 1 . .
H H15 1.1866 0.2163 0.9535 0.059 Uiso calc R 1 . .
C C16 1.1701(6) 0.3275(4) 0.8248(4) 0.0497(12) Uani d . 1 . .
H H16 1.2676 0.2804 0.7970 0.060 Uiso calc R 1 . .
C C17 1.0714(6) 0.4380(4) 0.7719(3) 0.0410(11) Uani d . 1 . .
C C18 1.3989(8) 0.3383(5) 0.6335(4) 0.0791(19) Uani d . 1 . .
H H18A 1.4800 0.3356 0.5780 0.119 Uiso calc R 1 . .
H H18B 1.3571 0.2607 0.6610 0.119 Uiso calc R 1 . .
H H18C 1.4572 0.3484 0.6756 0.119 Uiso calc R 1 . .
C C19 1.2475(7) 0.4470(5) 0.6118(4) 0.0532(13) Uani d . 1 . .
C C20 1.2191(7) 0.5289(5) 0.5292(4) 0.0585(15) Uani d . 1 . .
H H20 1.2891 0.5264 0.4732 0.070 Uiso calc R 1 . .
C C21 1.0657(7) 0.6189(5) 0.5418(3) 0.0518(13) Uani d . 1 . .
C C22 0.9811(8) 0.7316(6) 0.4720(4) 0.0719(17) Uani d . 1 . .
H H22A 0.8555 0.7452 0.4900 0.108 Uiso calc R 1 . .
H H22B 1.0127 0.7175 0.4135 0.108 Uiso calc R 1 . .
H H22C 1.0204 0.8050 0.4675 0.108 Uiso calc R 1 . .
C C23 1.0818(8) 0.8475(7) 0.6558(5) 0.092(2) Uani d . 1 . .
H H23A 1.1478 0.7659 0.6518 0.138 Uiso calc R 1 . .
H H23B 1.1211 0.8676 0.7003 0.138 Uiso calc R 1 . .
H H23C 1.0994 0.9108 0.5969 0.138 Uiso calc R 1 . .
Cd Cd1 0.74780(4) 0.68545(3) 0.72015(2) 0.03683(13) Uani d . 1 . .
Cl Cl1 0.73701(17) 0.08191(12) 0.81116(9) 0.0547(3) Uani d . 1 . .
N N1 0.5259(5) 0.8567(3) 0.7550(2) 0.0380(8) Uani d . 1 . .
N N2 0.4505(4) 0.8424(3) 0.8447(2) 0.0319(8) Uani d . 1 . .
N N3 0.6559(4) 0.6565(3) 0.8799(2) 0.0314(7) Uani d . 1 . .
N N4 0.9316(5) 0.5065(3) 0.8091(2) 0.0370(8) Uani d . 1 . .
N N5 1.1118(5) 0.4859(3) 0.6750(3) 0.0431(9) Uani d . 1 . .
N N6 0.9995(5) 0.5936(4) 0.6303(3) 0.0482(10) Uani d . 1 . .
N N7 0.5172(6) 0.6276(5) 0.6397(3) 0.0642(13) Uani d . 1 . .
O O1 0.8368(6) 0.1605(4) 0.8171(4) 0.0963(15) Uani d . 1 . .
O O2 0.7550(7) 0.0832(5) 0.7196(3) 0.1006(16) Uani d . 1 . .
O O3 0.5589(6) 0.1235(5) 0.8444(4) 0.1071(17) Uani d . 1 . .
O O4 0.7972(8) -0.0435(4) 0.8643(4) 0.1132(18) Uani d . 1 . .
O O5 0.5944(5) 0.7160(4) 0.6005(2) 0.0651(10) Uani d . 1 . .
O O6 0.5487(6) 0.5674(4) 0.7184(3) 0.0741(12) Uani d . 1 . .
O O7 0.9035(5) 0.8448(4) 0.6826(3) 0.0770(13) Uani d D 1 . .
H H9 0.8513 0.9132 0.6977 0.115 Uiso d RD 1 . .

loop_
_atom_site_aniso_label
_atom_site_aniso_U_11
_atom_site_aniso_U_22
_atom_site_aniso_U_33
_atom_site_aniso_U_12
_atom_site_aniso_U_13
_atom_site_aniso_U_23
C1 0.089(5) 0.059(3) 0.036(3) 0.006(3) -0.008(3) -0.013(3)
C2 0.050(3) 0.039(2) 0.034(2) -0.005(2) -0.006(2) -0.011(2)
C3 0.033(2) 0.036(2) 0.047(3) 0.0013(19) -0.0084(19) -0.014(2)
C4 0.028(2) 0.033(2) 0.045(2) -0.0069(18) -0.0017(18) -0.017(2)
C5 0.049(3) 0.039(3) 0.047(3) -0.003(2) 0.007(2) -0.015(2)
C6 0.032(2) 0.034(2) 0.033(2) -0.0123(18) -0.0036(17) -0.0124(18)
C7 0.036(3) 0.046(3) 0.035(2) -0.008(2) -0.0034(18) -0.017(2)
C8 0.042(3) 0.050(3) 0.027(2) -0.018(2) -0.0015(18) -0.013(2)
C9 0.031(2) 0.033(2) 0.037(2) -0.0123(18) -0.0056(17) -0.0115(19)
C10 0.038(3) 0.038(2) 0.036(2) -0.019(2) -0.0091(18) -0.0070(19)
C11 0.032(2) 0.034(2) 0.045(2) -0.0085(18) -0.0090(19) -0.015(2)
C12 0.050(3) 0.041(3) 0.039(2) -0.020(2) -0.014(2) -0.002(2)
C13 0.036(3) 0.027(2) 0.057(3) -0.0088(18) -0.017(2) -0.011(2)
C14 0.052(3) 0.035(2) 0.052(3) -0.013(2) -0.025(2) -0.002(2)
C15 0.044(3) 0.032(2) 0.073(4) -0.001(2) -0.025(2) -0.015(2)
C16 0.039(3) 0.040(3) 0.074(4) 0.001(2) -0.010(2) -0.028(3)
C17 0.035(3) 0.034(2) 0.060(3) -0.0072(19) -0.007(2) -0.022(2)
C18 0.061(4) 0.062(4) 0.096(5) -0.009(3) 0.030(3) -0.036(3)
C19 0.043(3) 0.051(3) 0.072(4) -0.020(2) 0.016(2) -0.037(3)
C20 0.058(4) 0.064(3) 0.060(3) -0.028(3) 0.022(3) -0.037(3)
C21 0.053(3) 0.057(3) 0.047(3) -0.021(3) 0.007(2) -0.021(3)
C22 0.081(5) 0.076(4) 0.049(3) -0.023(3) 0.006(3) -0.015(3)
C23 0.057(4) 0.104(5) 0.134(6) -0.033(4) 0.002(4) -0.058(5)
Cd1 0.0373(2) 0.0375(2) 0.03387(19) -0.00520(13) -0.00153(13) -0.01417(14)
Cl1 0.0500(8) 0.0585(8) 0.0617(8) 0.0005(6) -0.0168(6) -0.0302(7)
N1 0.039(2) 0.040(2) 0.0287(18) -0.0008(16) -0.0027(15) -0.0106(16)
N2 0.033(2) 0.0301(18) 0.0301(18) -0.0057(15) -0.0016(14) -0.0102(15)
N3 0.0303(19) 0.0292(18) 0.0362(18) -0.0068(15) -0.0036(14) -0.0128(15)
N4 0.034(2) 0.0342(19) 0.044(2) -0.0069(16) -0.0034(16) -0.0162(17)
N5 0.039(2) 0.040(2) 0.052(2) -0.0075(17) 0.0034(18) -0.0238(19)
N6 0.049(3) 0.049(2) 0.044(2) -0.007(2) 0.0004(18) -0.020(2)
N7 0.066(3) 0.085(4) 0.055(3) -0.027(3) -0.008(2) -0.032(3)
O1 0.082(3) 0.093(3) 0.142(4) -0.022(3) -0.035(3) -0.056(3)
O2 0.142(5) 0.103(4) 0.068(3) -0.031(3) -0.011(3) -0.040(3)
O3 0.048(3) 0.138(4) 0.155(5) 0.006(3) -0.012(3) -0.091(4)
O4 0.141(5) 0.061(3) 0.127(4) 0.006(3) -0.062(4) -0.012(3)
O5 0.078(3) 0.068(2) 0.047(2) -0.016(2) -0.0138(19) -0.0128(19)
O6 0.094(3) 0.086(3) 0.053(2) -0.049(3) -0.010(2) -0.013(2)
O7 0.056(3) 0.068(3) 0.121(3) -0.027(2) 0.023(2) -0.060(3)

loop_
_atom_type_symbol
_atom_type_description
_atom_type_scat_dispersion_real
_atom_type_scat_dispersion_imag
_atom_type_scat_source
C C 0.0033 0.0016 'International Tables Vol C Tables 4.2.6.8 and 6.1.1.4'
H H 0.0000 0.0000 'International Tables Vol C Tables 4.2.6.8 and 6.1.1.4'
N N 0.0061 0.0033 'International Tables Vol C Tables 4.2.6.8 and 6.1.1.4'
O O 0.0106 0.0060 'International Tables Vol C Tables 4.2.6.8 and 6.1.1.4'
Cl Cl 0.1484 0.1585 'International Tables Vol C Tables 4.2.6.8 and 6.1.1.4'
Cd Cd -0.8075 1.2024 'International Tables Vol C Tables 4.2.6.8 and 6.1.1.4'

loop_
_geom_angle_atom_site_label_1
_geom_angle_atom_site_label_2
_geom_angle_atom_site_label_3
_geom_angle_site_symmetry_1
_geom_angle_site_symmetry_3
_geom_angle
_geom_angle_publ_flag
C2 C1 H1A . . 109.5 ?
C2 C1 H1B . . 109.5 ?
H1A C1 H1B . . 109.5 ?
C2 C1 H1C . . 109.5 ?
H1A C1 H1C . . 109.5 ?
H1B C1 H1C . . 109.5 ?
N1 C2 C3 . . 111.3(4) ?
N1 C2 C1 . . 120.7(4) ?
C3 C2 C1 . . 128.1(4) ?
C4 C3 C2 . . 106.5(4) ?
C4 C3 H3 . . 126.7 ?
C2 C3 H3 . . 126.7 ?
C3 C4 N2 . . 106.5(4) ?
C3 C4 C5 . . 127.3(4) ?
N2 C4 C5 . . 126.1(4) ?
C4 C5 H5A . . 109.5 ?
C4 C5 H5B . . 109.5 ?
H5A C5 H5B . . 109.5 ?
C4 C5 H5C . . 109.5 ?
H5A C5 H5C . . 109.5 ?
H5B C5 H5C . . 109.5 ?
N3 C6 N2 . . 114.6(3) ?
N3 C6 C7 . . 122.3(4) ?
N2 C6 C7 . . 123.1(4) ?
C8 C7 C6 . . 118.4(4) ?
C8 C7 H7 . . 120.8 ?
C6 C7 H7 . . 120.8 ?
C7 C8 C10 . . 120.7(4) ?
C7 C8 H8 . . 119.7 ?
C10 C8 H8 . . 119.7 ?
N3 C9 C10 . . 122.8(4) ?
N3 C9 C11 . . 117.2(4) ?
C10 C9 C11 . . 119.9(4) ?
C9 C10 C8 . . 116.6(4) ?
C9 C10 C12 . . 119.4(4) ?
C8 C10 C12 . . 124.0(4) ?
N4 C11 C13 . . 123.7(4) ?
N4 C11 C9 . . 117.5(4) ?
C13 C11 C9 . . 118.8(4) ?
C14 C12 C10 . . 120.9(4) ?
C14 C12 H12 . . 119.6 ?
C10 C12 H12 . . 119.6 ?
C11 C13 C15 . . 115.0(4) ?
C11 C13 C14 . . 120.1(4) ?
C15 C13 C14 . . 124.8(4) ?
C12 C14 C13 . . 120.8(4) ?
C12 C14 H14 . . 119.6 ?
C13 C14 H14 . . 119.6 ?
C16 C15 C13 . . 121.3(4) ?
C16 C15 H15 . . 119.4 ?
C13 C15 H15 . . 119.4 ?
C15 C16 C17 . . 118.8(5) ?
C15 C16 H16 . . 120.6 ?
C17 C16 H16 . . 120.6 ?
N4 C17 C16 . . 122.2(4) ?
N4 C17 N5 . . 114.7(4) ?
C16 C17 N5 . . 123.2(4) ?
C19 C18 H18A . . 109.5 ?
C19 C18 H18B . . 109.5 ?
H18A C18 H18B . . 109.5 ?
C19 C18 H18C . . 109.5 ?
H18A C18 H18C . . 109.5 ?
H18B C18 H18C . . 109.5 ?
C20 C19 N5 . . 106.6(5) ?
C20 C19 C18 . . 127.6(5) ?
N5 C19 C18 . . 125.7(5) ?
C19 C20 C21 . . 107.9(4) ?
C19 C20 H20 . . 126.0 ?
C21 C20 H20 . . 126.0 ?
N6 C21 C20 . . 110.0(5) ?
N6 C21 C22 . . 121.1(5) ?
C20 C21 C22 . . 128.9(5) ?
C21 C22 H22A . . 109.5 ?
C21 C22 H22B . . 109.5 ?
H22A C22 H22B . . 109.5 ?
C21 C22 H22C . . 109.5 ?
H22A C22 H22C . . 109.5 ?
H22B C22 H22C . . 109.5 ?
O7 C23 H23A . . 109.5 ?
O7 C23 H23B . . 109.5 ?
H23A C23 H23B . . 109.5 ?
O7 C23 H23C . . 109.5 ?
H23A C23 H23C . . 109.5 ?
H23B C23 H23C . . 109.5 ?
O7 Cd1 N4 . . 102.12(14) ?
O7 Cd1 N3 . . 99.06(13) ?
N4 Cd1 N3 . . 68.71(11) ?
O7 Cd1 O5 . . 111.48(15) ?
N4 Cd1 O5 . . 133.19(12) ?
N3 Cd1 O5 . . 132.70(13) ?
O7 Cd1 N6 . . 83.66(13) ?
N4 Cd1 N6 . . 66.38(13) ?
N3 Cd1 N6 . . 134.51(13) ?
O5 Cd1 N6 . . 85.54(14) ?
O7 Cd1 O6 . . 162.24(16) ?
N4 Cd1 O6 . . 94.55(14) ?
N3 Cd1 O6 . . 92.62(12) ?
O5 Cd1 O6 . . 51.28(13) ?
N6 Cd1 O6 . . 97.66(14) ?
O7 Cd1 N1 . . 77.01(13) ?
N4 Cd1 N1 . . 133.55(11) ?
N3 Cd1 N1 . . 65.71(11) ?
O5 Cd1 N1 . . 86.45(13) ?
N6 Cd1 N1 . . 154.67(13) ?
O6 Cd1 N1 . . 95.94(14) ?
O4 Cl1 O3 . . 109.7(4) ?
O4 Cl1 O1 . . 109.2(3) ?
O3 Cl1 O1 . . 109.2(3) ?
O4 Cl1 O2 . . 107.7(3) ?
O3 Cl1 O2 . . 109.6(3) ?
O1 Cl1 O2 . . 111.5(3) ?
C2 N1 N2 . . 105.3(3) ?
C2 N1 Cd1 . . 135.0(3) ?
N2 N1 Cd1 . . 118.4(2) ?
N1 N2 C4 . . 110.4(3) ?
N1 N2 C6 . . 117.5(3) ?
C4 N2 C6 . . 132.0(3) ?
C6 N3 C9 . . 119.1(3) ?
C6 N3 Cd1 . . 123.0(3) ?
C9 N3 Cd1 . . 117.8(3) ?
C17 N4 C11 . . 119.1(4) ?
C17 N4 Cd1 . . 122.8(3) ?
C11 N4 Cd1 . . 118.0(3) ?
C19 N5 N6 . . 109.7(4) ?
C19 N5 C17 . . 132.7(4) ?
N6 N5 C17 . . 117.6(3) ?
C21 N6 N5 . . 105.9(4) ?
C21 N6 Cd1 . . 135.8(4) ?
N5 N6 Cd1 . . 118.4(3) ?
O5 N7 O6 . . 113.4(4) ?
N7 O5 Cd1 . . 97.9(3) ?
N7 O6 Cd1 . . 97.4(3) ?
C23 O7 Cd1 . . 133.0(4) ?
C23 O7 H9 . . 106.8 ?
Cd1 O7 H9 . . 118.9 ?

loop_
_geom_bond_atom_site_label_1
_geom_bond_atom_site_label_2
_geom_bond_site_symmetry_2
_geom_bond_distance
_geom_bond_publ_flag
C1 C2 . 1.490(6) ?
C1 H1A . 0.9600 ?
C1 H1B . 0.9600 ?
C1 H1C . 0.9600 ?
C2 N1 . 1.320(6) ?
C2 C3 . 1.393(6) ?
C3 C4 . 1.348(6) ?
C3 H3 . 0.9300 ?
C4 N2 . 1.381(5) ?
C4 C5 . 1.491(6) ?
C5 H5A . 0.9600 ?
C5 H5B . 0.9600 ?
C5 H5C . 0.9600 ?
C6 N3 . 1.315(5) ?
C6 N2 . 1.406(5) ?
C6 C7 . 1.409(6) ?
C7 C8 . 1.356(6) ?
C7 H7 . 0.9300 ?
C8 C10 . 1.408(6) ?
C8 H8 . 0.9300 ?
C9 N3 . 1.350(5) ?
C9 C10 . 1.393(6) ?
C9 C11 . 1.442(6) ?
C10 C12 . 1.430(6) ?
C11 N4 . 1.345(5) ?
C11 C13 . 1.402(6) ?
C12 C14 . 1.352(7) ?
C12 H12 . 0.9300 ?
C13 C15 . 1.415(7) ?
C13 C14 . 1.416(6) ?
C14 H14 . 0.9300 ?
C15 C16 . 1.360(7) ?
C15 H15 . 0.9300 ?
C16 C17 . 1.394(6) ?
C16 H16 . 0.9300 ?
C17 N4 . 1.320(5) ?
C17 N5 . 1.415(6) ?
C18 C19 . 1.486(8) ?
C18 H18A . 0.9600 ?
C18 H18B . 0.9600 ?
C18 H18C . 0.9600 ?
C19 C20 . 1.336(8) ?
C19 N5 . 1.379(6) ?
C20 C21 . 1.395(7) ?
C20 H20 . 0.9300 ?
C21 N6 . 1.323(6) ?
C21 C22 . 1.485(8) ?
C22 H22A . 0.9600 ?
C22 H22B . 0.9600 ?
C22 H22C . 0.9600 ?
C23 O7 . 1.393(7) ?
C23 H23A . 0.9600 ?
C23 H23B . 0.9600 ?
C23 H23C . 0.9600 ?
Cd1 O7 . 2.334(3) ?
Cd1 N4 . 2.374(4) ?
Cd1 N3 . 2.377(3) ?
Cd1 O5 . 2.379(4) ?
Cd1 N6 . 2.387(4) ?
Cd1 O6 . 2.389(4) ?
Cd1 N1 . 2.393(3) ?
Cl1 O4 . 1.402(4) ?
Cl1 O3 . 1.405(5) ?
Cl1 O1 . 1.410(4) ?
Cl1 O2 . 1.416(4) ?
N1 N2 . 1.368(4) ?
N5 N6 . 1.382(5) ?
N7 O5 . 1.233(5) ?
N7 O6 . 1.236(5) ?
O7 H9 . 0.8724 ?

loop_
_geom_hbond_atom_site_label_D
_geom_hbond_atom_site_label_H
_geom_hbond_atom_site_label_A
_geom_hbond_site_symmetry_A
_geom_hbond_distance_DH
_geom_hbond_distance_HA
_geom_hbond_distance_DA
_geom_hbond_angle_DHA
O7 H9 O2 1_565 0.87 2.02 2.892(7) 172
C8 H8 O6 2_667 0.93 2.47 3.291(6) 148
